data_7109718
loop_
_publ_author_name
'Sameh K. Elsaidi'
'Mona H. Mohamed'
'Lukasz Wojtas'
'Amy J. Cairns'
'Mohamed Eddaoudi'
'Michael J. Zaworotko'

_publ_section_title
;
 Two-step crystal engineering of porous nets from [Cr/3(mu/3-O)(RCO/2)6]
 and [Cu/3(mu/3-Cl)(RNH2)/6Cl/6] molecular building blocks
;
_journal_name_full Chem.Commun.
_journal_page_first 8154
_journal_paper_doi 10.1039/c3cc44133d
_journal_volume 49
_journal_year 2013
_chemical_formula_sum 'C126 H161 Cl14 Cr9 Cu6 N18 O65.5'
_chemical_formula_weight 4321.27
_chemical_name_systematic
; 
 ? 
;
_space_group_IT_number 193
_symmetry_cell_setting hexagonal
_symmetry_space_group_name_Hall '-P 6c 2'
_symmetry_space_group_name_H-M 'P 63/m c m'
_atom_sites_solution_hydrogens geom
_atom_sites_solution_primary direct
_atom_sites_solution_secondary difmap
_audit_creation_method SHELXL-97
_cell_angle_alpha 90.00
_cell_angle_beta 90.00
_cell_angle_gamma 120.00
_cell_formula_units_Z 2
_cell_length_a 29.72(2)
_cell_length_b 29.72(2)
_cell_length_c 26.388(18)
_cell_measurement_temperature 100(2)
_cell_volume 20185(2)
_computing_cell_refinement 'APEX2 (Bruker, 2010); SAINT (Bruker, 2009)'
_computing_data_collection 'APEX2 (Bruker, 2010)'
_computing_data_reduction 'SAINT (Bruker, 2009);XPREP(Sheldrick,2008)'
_computing_publication_material 'APEX2 (Bruker, 2010)'
_computing_structure_refinement 'SHELXL-97 (Sheldrick, 2008)'
_computing_structure_solution 'SHELXS-97 (Sheldrick, 2008)'
_diffrn_ambient_temperature 100(2)
_diffrn_measured_fraction_theta_full 0.956
_diffrn_measured_fraction_theta_max 0.956
_diffrn_measurement_device_type 'BRUKER SMART APEXII CCD'
_diffrn_measurement_method 'phi scans'
_diffrn_radiation_source synchrotron
_diffrn_radiation_type synchrotron
_diffrn_radiation_wavelength 0.40663
_diffrn_reflns_av_R_equivalents 0.1506
_diffrn_reflns_av_sigmaI/netI 0.1086
_diffrn_reflns_limit_h_max 20
_diffrn_reflns_limit_h_min -19
_diffrn_reflns_limit_k_max 20
_diffrn_reflns_limit_k_min -20
_diffrn_reflns_limit_l_max 17
_diffrn_reflns_limit_l_min -17
_diffrn_reflns_number 7178
_diffrn_reflns_theta_full 8.06
_diffrn_reflns_theta_max 8.06
_diffrn_reflns_theta_min 0.91
_exptl_absorpt_coefficient_mu 0.128
_exptl_absorpt_correction_T_max 0.9974
_exptl_absorpt_correction_T_min 0.9873
_exptl_absorpt_correction_type multi-scan
_exptl_absorpt_process_details 'SADABS; (Sheldrick, 2003)'
_exptl_crystal_colour green
_exptl_crystal_density_diffrn 0.711
_exptl_crystal_density_method 'not measured'
_exptl_crystal_description block
_exptl_crystal_F_000 4390
_exptl_crystal_size_max 0.10
_exptl_crystal_size_mid 0.10
_exptl_crystal_size_min 0.02
_platon_squeeze_details
;
Mixture of MeOH and CH2Cl2 solvents have been used. 
Water can be present as well.Possible formula would therefore be 
[(Cr3O)3(H2O)3 (C7H6NO2)18(Cu3ClCl6)2].23.5H2O.(xCH2Cl2,yMeOH,zH2O)
with total number of electrons from x,y,z solcents not exceeding 
1332 per formula unit. 
;
_refine_diff_density_max 0.317
_refine_diff_density_min -0.317
_refine_diff_density_rms 0.061
_refine_ls_extinction_method none
_refine_ls_goodness_of_fit_ref 1.120
_refine_ls_hydrogen_treatment constr
_refine_ls_matrix_type full
_refine_ls_number_parameters 177
_refine_ls_number_reflns 1228
_refine_ls_number_restraints 136
_refine_ls_restrained_S_all 1.097
_refine_ls_R_factor_all 0.1336
_refine_ls_R_factor_gt 0.0931
_refine_ls_shift/su_max 0.000
_refine_ls_shift/su_mean 0.000
_refine_ls_structure_factor_coef Fsqd
_refine_ls_weighting_details 'calc w=1/[\s^2^(Fo^2^)+(0.1340P)^2^+0.0000P] where P=(Fo^2^+2Fc^2^)/3'
_refine_ls_weighting_scheme calc
_refine_ls_wR_factor_gt 0.2290
_refine_ls_wR_factor_ref 0.2452
_reflns_number_gt 731
_reflns_number_total 1228
_reflns_threshold_expression >2sigma(I)
_cod_data_source_file c3cc44133d.txt
_cod_data_source_block tp-PMBB-6-stp-1_0m
_cod_original_cell_volume 20192(24)
_cod_original_sg_symbol_H-M P63/mcm
_cod_original_formula_sum 'C126 H161 Cl14 Cr9 Cu6 N18 O65.50'
_cod_database_code 7109718

loop_
_symmetry_equiv_pos_as_xyz
'x, y, z'
'-x, -y, z+1/2'
'-y, x-y, z'
'-x+y, -x, z'
'x-y, x, z+1/2'
'y, -x+y, z+1/2'
'x-y, -y, -z+1/2'
'-x, -x+y, -z+1/2'
'y, x, -z+1/2'
'-y, -x, -z'
'x, x-y, -z'
'-x+y, y, -z'
'-x, -y, -z'
'x, y, -z-1/2'
'y, -x+y, -z'
'x-y, x, -z'
'-x+y, -x, -z-1/2'
'-y, x-y, -z-1/2'
'-x+y, y, z-1/2'
'x, x-y, z-1/2'
'-y, -x, z-1/2'
'y, x, z'
'-x, -x+y, z'
'x-y, -y, z'

loop_
_atom_site_label
_atom_site_type_symbol
_atom_site_fract_x
_atom_site_fract_y
_atom_site_fract_z
_atom_site_U_iso_or_equiv
_atom_site_adp_type
_atom_site_occupancy
_atom_site_symmetry_multiplicity
_atom_site_calc_flag
_atom_site_refinement_flags
Cu1 Cu 0.23654(16) 0.61827(8) 0.5000 0.119(2) Uani 1 2 d S
Cr2 Cr 0.0000 0.5837(3) 0.2500 0.106(3) Uani 1 4 d SDU
Cr3 Cr 0.0000 0.6781(2) 0.3120(2) 0.119(3) Uani 1 2 d SD
Cl1 Cl 0.2136(2) 0.6689(2) 0.5462(2) 0.128(3) Uani 1 1 d .
Cl2 Cl 0.3333 0.6667 0.5000 0.105(5) Uani 1 6 d S
C1 C 0.069(2) 0.7607(18) 0.2500 0.136(11) Uani 1 2 d SDU
C2 C 0.1224(13) 0.8073(12) 0.2500 0.186(13) Uani 1 2 d SDU
O1 O 0.0000 0.5097(10) 0.2500 0.153(13) Uani 1 4 d S
O2 O 0.0521(7) 0.6038(6) 0.2971(7) 0.160(7) Uani 1 1 d DU
O3 O 0.0000 0.7124(7) 0.3836(8) 0.171(10) Uani 1 2 d S
O4 O 0.0000 0.6459(5) 0.2500 0.115(11) Uani 1 4 d SDU
O5 O 0.0538(6) 0.6681(6) 0.3416(6) 0.119(6) Uani 1 1 d DU
O6 O 0.3333 0.6667 0.3598(7) 0.096(8) Uani 1 3 d S
O7 O 0.0522(7) 0.7445(6) 0.2954(7) 0.148(7) Uani 1 1 d DU
N1 N 0.2481(7) 0.6646(7) 0.4370(6) 0.133(7) Uani 1 1 d DU
H1A H 0.2661 0.6988 0.4469 0.159 Uiso 1 1 calc R
H1B H 0.2686 0.6595 0.4143 0.159 Uiso 1 1 calc R
C5 C 0.2004(10) 0.6551(10) 0.4107(9) 0.129(7) Uani 1 1 d DU
C6 C 0.1782(9) 0.6191(8) 0.3729(9) 0.155(9) Uani 1 1 d DU
H6 H 0.1946 0.6001 0.3627 0.185 Uiso 1 1 calc R
C7 C 0.1158(7) 0.6437(6) 0.3587(6) 0.130(8) Uani 1 1 d DU
C8 C 0.1387(8) 0.6798(7) 0.3965(7) 0.133(7) Uani 1 1 d DU
H8 H 0.1244 0.7012 0.4046 0.160 Uiso 1 1 calc R
C9 C 0.1812(9) 0.6866(8) 0.4233(8) 0.139(7) Uani 1 1 d DU
H9 H 0.1964 0.7120 0.4492 0.167 Uiso 1 1 calc R
C10 C 0.1334(9) 0.6095(8) 0.3491(8) 0.148(9) Uani 1 1 d DU
H10 H 0.1152 0.5807 0.3271 0.178 Uiso 1 1 calc R
C11 C 0.0701(6) 0.6383(5) 0.3303(5) 0.123(7) Uani 1 1 d DU
C12 C 0.1976(14) 0.8734(13) 0.2952(4) 0.45(3) Uiso 1 1 d D
H12 H 0.2147 0.8884 0.3263 0.546 Uiso 1 1 calc R
C13 C 0.1482(13) 0.8300(12) 0.2950(4) 0.354 Uiso 1 1 d D
H13 H 0.1316 0.8154 0.3264 0.425 Uiso 1 1 calc R
C14 C 0.2215(19) 0.8944(17) 0.2500 0.46(5) Uiso 1 2 d SD
N15 N 0.275(2) 0.9410(18) 0.2500 0.65(7) Uiso 1 2 d SD
H15A H 0.2904 0.9548 0.2211 0.777 Uiso 0.50 1 calc PR
H15B H 0.2904 0.9548 0.2789 0.777 Uiso 0.50 1 calc PR
O31 O 0.314(2) 1.0000 0.359(3) 0.57(4) Uiso 1 2 d SD
O32 O 0.287(3) 1.0000 0.448(3) 0.53(8) Uiso 0.50 2 d SPD
O33 O 0.232(2) 1.0000 0.376(3) 0.49(5) Uiso 0.75 2 d SPD

loop_
_atom_site_aniso_label
_atom_site_aniso_U_11
_atom_site_aniso_U_22
_atom_site_aniso_U_33
_atom_site_aniso_U_23
_atom_site_aniso_U_13
_atom_site_aniso_U_12
Cu1 0.149(5) 0.138(3) 0.074(4) 0.005(3) 0.000 0.075(2)
Cr2 0.112(8) 0.150(7) 0.044(6) 0.000 0.000 0.056(4)
Cr3 0.159(7) 0.136(5) 0.068(5) -0.013(4) 0.000 0.079(3)
Cl1 0.130(6) 0.148(7) 0.115(6) 0.020(5) 0.015(4) 0.076(5)
Cl2 0.131(9) 0.131(9) 0.052(11) 0.000 0.000 0.066(4)
C1 0.21(2) 0.083(19) 0.10(2) 0.000 0.000 0.062(17)
C2 0.24(3) 0.13(2) 0.13(2) 0.000 0.000 0.04(2)
O1 0.23(4) 0.16(2) 0.09(3) 0.000 0.000 0.116(19)
O2 0.199(16) 0.114(14) 0.180(17) -0.068(10) -0.087(11) 0.089(12)
O3 0.30(3) 0.160(15) 0.10(2) 0.004(13) 0.000 0.150(16)
O4 0.125(17) 0.114(16) 0.110(19) 0.000 0.000 0.063(8)
O5 0.128(9) 0.126(9) 0.101(9) -0.019(7) 0.012(7) 0.061(7)
O6 0.116(13) 0.116(13) 0.057(18) 0.000 0.000 0.058(6)
O7 0.217(17) 0.091(14) 0.080(19) -0.028(9) 0.004(10) 0.035(13)
N1 0.176(18) 0.150(15) 0.081(15) 0.024(12) 0.002(12) 0.088(14)
C5 0.175(16) 0.135(15) 0.080(15) -0.012(12) -0.016(12) 0.080(13)
C6 0.184(18) 0.156(16) 0.103(17) -0.020(13) -0.029(14) 0.070(15)
C7 0.175(15) 0.130(15) 0.083(14) -0.019(11) -0.032(11) 0.076(13)
C8 0.176(17) 0.139(15) 0.082(15) -0.014(11) -0.031(11) 0.077(13)
C9 0.169(17) 0.146(16) 0.099(15) -0.016(13) -0.023(11) 0.077(13)
C10 0.183(17) 0.150(16) 0.101(15) -0.013(13) -0.057(13) 0.075(15)
C11 0.162(16) 0.116(16) 0.091(15) -0.028(10) -0.031(11) 0.070(12)

loop_
_atom_type_symbol
_atom_type_description
_atom_type_scat_dispersion_real
_atom_type_scat_dispersion_imag
_atom_type_scat_source
C C -0.0002 0.0005 'International Tables Vol C Tables 4.2.6.8 and 6.1.1.4'
H H 0.0000 0.0000 'International Tables Vol C Tables 4.2.6.8 and 6.1.1.4'
N N 0.0004 0.0009 'International Tables Vol C Tables 4.2.6.8 and 6.1.1.4'
O O 0.0015 0.0018 'International Tables Vol C Tables 4.2.6.8 and 6.1.1.4'
Cr Cr 0.1580 0.2154 'International Tables Vol C Tables 4.2.6.8 and 6.1.1.4'
Cl Cl 0.0535 0.0512 'International Tables Vol C Tables 4.2.6.8 and 6.1.1.4'
Cu Cu 0.2418 0.4566 'International Tables Vol C Tables 4.2.6.8 and 6.1.1.4'

loop_
_geom_angle_atom_site_label_1
_geom_angle_atom_site_label_2
_geom_angle_atom_site_label_3
_geom_angle
_geom_angle_site_symmetry_1
_geom_angle_site_symmetry_3
N1 Cu1 N1 163.5(11) 11_566 .
N1 Cu1 Cl1 89.7(6) 11_566 11_566
N1 Cu1 Cl1 94.5(6) . 11_566
N1 Cu1 Cl1 94.5(6) 11_566 .
N1 Cu1 Cl1 89.7(6) . .
Cl1 Cu1 Cl1 150.1(4) 11_566 .
N1 Cu1 Cl2 81.7(5) 11_566 .
N1 Cu1 Cl2 81.7(5) . .
Cl1 Cu1 Cl2 104.96(19) 11_566 .
Cl1 Cu1 Cl2 104.96(19) . .
O2 Cr2 O2 169.0(11) . 8
O2 Cr2 O2 93.7(11) . 23
O2 Cr2 O2 85.3(11) 8 23
O2 Cr2 O2 85.3(11) . 14_556
O2 Cr2 O2 93.7(11) 8 14_556
O2 Cr2 O2 169.0(11) 23 14_556
O2 Cr2 O4 95.5(5) . .
O2 Cr2 O4 95.5(5) 8 .
O2 Cr2 O4 95.5(5) 23 .
O2 Cr2 O4 95.5(5) 14_556 .
O2 Cr2 O1 84.5(5) . .
O2 Cr2 O1 84.5(5) 8 .
O2 Cr2 O1 84.5(5) 23 .
O2 Cr2 O1 84.5(5) 14_556 .
O4 Cr2 O1 180.000(6) . .
O7 Cr3 O7 92.9(10) . 23
O7 Cr3 O4 97.0(6) . .
O7 Cr3 O4 97.0(6) 23 .
O7 Cr3 O5 169.4(7) . 23
O7 Cr3 O5 86.7(7) 23 23
O4 Cr3 O5 93.5(5) . 23
O7 Cr3 O5 86.7(7) . .
O7 Cr3 O5 169.4(7) 23 .
O4 Cr3 O5 93.5(5) . .
O5 Cr3 O5 91.7(10) 23 .
O7 Cr3 O3 84.3(7) . .
O7 Cr3 O3 84.3(7) 23 .
O4 Cr3 O3 178.0(8) . .
O5 Cr3 O3 85.1(6) 23 .
O5 Cr3 O3 85.1(6) . .
Cu1 Cl2 Cu1 120.000(1) 4_565 .
Cu1 Cl2 Cu1 120.000(1) 4_565 3_665
Cu1 Cl2 Cu1 120.000(1) . 3_665
O7 C1 O7 135(5) 14_556 .
O7 C1 C2 113(3) 14_556 .
O7 C1 C2 113(3) . .
C13 C2 C13 117(3) . 14_556
C13 C2 C1 121.4(13) . .
C13 C2 C1 121.4(13) 14_556 .
C11 O2 Cr2 133.6(15) . .
Cr2 O4 Cr3 120.3(4) . .
Cr2 O4 Cr3 120.3(4) . 14_556
Cr3 O4 Cr3 119.3(9) . 14_556
C11 O5 Cr3 131.5(15) . .
C1 O7 Cr3 125(3) . .
C5 N1 Cu1 115.2(14) . .
C5 N1 H1A 108.5 . .
Cu1 N1 H1A 108.5 . .
C5 N1 H1B 108.5 . .
Cu1 N1 H1B 108.5 . .
H1A N1 H1B 107.5 . .
C9 C5 C6 120.8(18) . .
C9 C5 N1 117(2) . .
C6 C5 N1 122(2) . .
C10 C6 C5 122(2) . .
C10 C6 H6 118.8 . .
C5 C6 H6 118.8 . .
C8 C7 C10 119.2(14) . .
C8 C7 C11 121.4(15) . .
C10 C7 C11 119.3(15) . .
C7 C8 C9 123.3(18) . .
C7 C8 H8 118.3 . .
C9 C8 H8 118.3 . .
C5 C9 C8 117(2) . .
C5 C9 H9 121.7 . .
C8 C9 H9 121.7 . .
C6 C10 C7 116.8(19) . .
C6 C10 H10 121.6 . .
C7 C10 H10 121.6 . .
O5 C11 O2 126.4(19) . .
O5 C11 C7 117.6(17) . .
O2 C11 C7 116.0(16) . .
C14 C12 C13 119(2) . .
C14 C12 H12 120.4 . .
C13 C12 H12 120.4 . .
C12 C13 C2 121.5(17) . .
C12 C13 H13 119.2 . .
C2 C13 H13 119.2 . .
C12 C14 C12 121(3) 14_556 .
C12 C14 N15 119.4(17) 14_556 .
C12 C14 N15 119.4(17) . .
C14 N15 H15A 120.0 . .
C14 N15 H15B 120.0 . .
H15A N15 H15B 120.0 . .

loop_
_geom_bond_atom_site_label_1
_geom_bond_atom_site_label_2
_geom_bond_distance
_geom_bond_site_symmetry_2
Cu1 N1 2.074(15) 11_566
Cu1 N1 2.074(15) .
Cu1 Cl1 2.289(6) 11_566
Cu1 Cl1 2.289(6) .
Cu1 Cl2 2.492(5) .
Cr2 O2 1.837(17) .
Cr2 O2 1.837(17) 8
Cr2 O2 1.837(17) 23
Cr2 O2 1.837(17) 14_556
Cr2 O4 1.848(13) .
Cr2 O1 2.20(3) .
Cr3 O7 1.853(16) .
Cr3 O7 1.853(15) 23
Cr3 O4 1.896(8) .
Cr3 O5 1.932(17) 23
Cr3 O5 1.932(17) .
Cr3 O3 2.15(2) .
Cl2 Cu1 2.492(5) 4_565
Cl2 Cu1 2.492(5) 3_665
C1 O7 1.30(2) 14_556
C1 O7 1.30(2) .
C1 C2 1.49(5) .
C2 C13 1.392(18) .
C2 C13 1.392(18) 14_556
O2 C11 1.247(10) .
O4 Cr3 1.896(8) 14_556
O5 C11 1.242(10) .
N1 C5 1.47(2) .
N1 H1A 0.9200 .
N1 H1B 0.9200 .
C5 C9 1.358(17) .
C5 C6 1.369(17) .
C6 C10 1.367(17) .
C6 H6 0.9500 .
C7 C8 1.370(15) .
C7 C10 1.379(15) .
C7 C11 1.486(16) .
C8 C9 1.371(17) .
C8 H8 0.9500 .
C9 H9 0.9500 .
C10 H10 0.9500 .
C12 C14 1.37(2) .
C12 C13 1.389(19) .
C12 H12 0.9500 .
C13 H13 0.9500 .
C14 C12 1.37(2) 14_556
C14 N15 1.49(2) .
N15 H15A 0.8800 .
N15 H15B 0.8800 .

loop_
_platon_squeeze_void_nr
_platon_squeeze_void_average_x
_platon_squeeze_void_average_y
_platon_squeeze_void_average_z
_platon_squeeze_void_volume
_platon_squeeze_void_count_electrons
_platon_squeeze_void_content
1 -0.006 -0.004 -0.008 13353 2633 ' '
